data_2224041
loop_
_publ_author_name
'Khan, F. Nawaz'
'Manivel, P.'
'Prabakaran, K.'
'Hathwar, Venkatesha R.'
'Ng, Seik Weng'

_publ_section_title
;
 1-(4-Chlorophenyl)-2-phenyl-2-(3-phenyl-1-isoquinolylsulfanyl)ethanone
;
_journal_coeditor_code TK2556
_journal_issue 11
_journal_name_full 'Acta Crystallographica Section E'
_journal_page_first o2732
_journal_paper_doi 10.1107/S1600536809041282
_journal_volume 65
_journal_year 2009
_chemical_formula_iupac 'C29 H20 Cl N O S'
_chemical_formula_moiety 'C29 H20 Cl N O S'
_chemical_formula_sum 'C29 H20 Cl N O S'
_chemical_formula_weight 465.97
_chemical_name_systematic
;
1-(4-Chlorophenyl)-2-phenyl-2-(3-phenyl-1-isoquinolylsulfanyl)ethanone
;
_space_group_IT_number 2
_symmetry_cell_setting triclinic
_symmetry_space_group_name_Hall '-P 1'
_symmetry_space_group_name_H-M 'P -1'
_atom_sites_solution_hydrogens geom
_atom_sites_solution_primary direct
_atom_sites_solution_secondary difmap
_audit_creation_method SHELXL-97
_cell_angle_alpha 97.5620(10)
_cell_angle_beta 96.647(2)
_cell_angle_gamma 90.0430(10)
_cell_formula_units_Z 8
_cell_length_a 10.2808(6)
_cell_length_b 11.1145(7)
_cell_length_c 42.169(3)
_cell_measurement_reflns_used 1324
_cell_measurement_temperature 290(2)
_cell_measurement_theta_max 24.3
_cell_measurement_theta_min 1.6
_cell_volume 4743.8(5)
_computing_cell_refinement 'SAINT (Bruker, 2004)'
_computing_data_collection 'SMART (Bruker, 2004)'
_computing_data_reduction 'SAINT (Bruker, 2004)'
_computing_molecular_graphics 'X-SEED (Barbour, 2001)'
_computing_publication_material 'publCIF (Westrip, 2009)'
_computing_structure_refinement 'SHELXL97 (Sheldrick, 2008)'
_computing_structure_solution 'SHELXS97 (Sheldrick, 2008)'
_diffrn_ambient_temperature 290(2)
_diffrn_measured_fraction_theta_full 0.998
_diffrn_measured_fraction_theta_max 0.998
_diffrn_measurement_device_type 'Bruker SMART area-detector'
_diffrn_measurement_method '\f and \w'
_diffrn_radiation_monochromator graphite
_diffrn_radiation_source 'fine-focus sealed tube'
_diffrn_radiation_type MoK\a
_diffrn_radiation_wavelength 0.71073
_diffrn_reflns_av_R_equivalents 0.048
_diffrn_reflns_av_sigmaI/netI 0.072
_diffrn_reflns_limit_h_max 12
_diffrn_reflns_limit_h_min -12
_diffrn_reflns_limit_k_max 13
_diffrn_reflns_limit_k_min -13
_diffrn_reflns_limit_l_max 50
_diffrn_reflns_limit_l_min -50
_diffrn_reflns_number 45825
_diffrn_reflns_theta_full 25.0
_diffrn_reflns_theta_max 25.0
_diffrn_reflns_theta_min 1.5
_diffrn_standards_decay_% 0
_diffrn_standards_interval_count 0
_diffrn_standards_interval_time 0
_diffrn_standards_number 0
_exptl_absorpt_coefficient_mu 0.271
_exptl_absorpt_correction_T_max 0.955
_exptl_absorpt_correction_T_min 0.923
_exptl_absorpt_correction_type multi-scan
_exptl_absorpt_process_details '(SADABS; Sheldrick, 1996)'
_exptl_crystal_colour Colorless
_exptl_crystal_density_diffrn 1.305
_exptl_crystal_density_method 'not measured'
_exptl_crystal_description Block
_exptl_crystal_F_000 1936
_exptl_crystal_size_max 0.30
_exptl_crystal_size_mid 0.24
_exptl_crystal_size_min 0.17
_refine_diff_density_max 0.20
_refine_diff_density_min -0.20
_refine_ls_extinction_method none
_refine_ls_goodness_of_fit_ref 1.18
_refine_ls_hydrogen_treatment constr
_refine_ls_matrix_type full
_refine_ls_number_parameters 1189
_refine_ls_number_reflns 16659
_refine_ls_number_restraints 0
_refine_ls_restrained_S_all 1.18
_refine_ls_R_factor_all 0.134
_refine_ls_R_factor_gt 0.079
_refine_ls_shift/su_max 0.001
_refine_ls_shift/su_mean 0.001
_refine_ls_structure_factor_coef Fsqd
_refine_ls_weighting_details 'calc w=1/[\s^2^(Fo^2^)+(0.0369P)^2^+2.6389P] where P=(Fo^2^+2Fc^2^)/3'
_refine_ls_weighting_scheme calc
_refine_ls_wR_factor_gt 0.151
_refine_ls_wR_factor_ref 0.170
_reflns_number_gt 10228
_reflns_number_total 16659
_reflns_threshold_expression I>2\s(I)
_cod_data_source_file tk2556.cif
_cod_data_source_block I
_cod_depositor_comments
;
The following automatic conversions were performed:
'_symmetry_cell_setting' value 'Triclinic' changed to 'triclinic'
according to '/home/saulius/struct/CIF-dictionaries/cif_core.dic'
dictionary named 'cif_core.dic' version 2.4.1 from
2010-06-29.

'_exptl_absorpt_correction_type' value 'Multi-scan' changed
to 'multi-scan' according to
'/home/saulius/struct/CIF-dictionaries/cif_core.dic' dictionary named
'cif_core.dic' version 2.4.1 from 2010-06-29.

Automatic conversion script
Id: cif_fix_enum 1527 2010-12-29 10:47:43Z saulius 

The following automatic conversions were performed:

'_symmetry_cell_setting' value 'Triclinic' changed to 'triclinic'
according to /home/saulius/struct/CIF-dictionaries/cif_core.dic
dictionary named 'cif_core.dic' version 2.4.1 from
2010-06-29.

'_exptl_absorpt_correction_type' value 'Multi-scan'
changed to 'multi-scan' according to
/home/saulius/struct/CIF-dictionaries/cif_core.dic dictionary named
'cif_core.dic' version 2.4.1 from 2010-06-29.

Automatic conversion script
Id: cif_fix_values 1715 2011-07-08 13:25:40Z adriana 
;
_cod_original_cell_volume 4743.9(5)
_cod_database_code 2224041
_cod_database_fobs_code 2224041

loop_
_symmetry_equiv_pos_as_xyz
'x, y, z'
'-x, -y, -z'

loop_
_atom_site_type_symbol
_atom_site_label
_atom_site_fract_x
_atom_site_fract_y
_atom_site_fract_z
_atom_site_U_iso_or_equiv
_atom_site_adp_type
_atom_site_calc_flag
_atom_site_refinement_flags
_atom_site_occupancy
_atom_site_disorder_assembly
_atom_site_disorder_group
S S1 0.42109(11) 0.61616(11) 0.07142(3) 0.0553(3) Uani d . 1 . .
S S2 0.14531(11) 0.11317(11) 0.06884(3) 0.0579(3) Uani d . 1 . .
S S3 0.07836(11) 0.54707(11) 0.42913(3) 0.0567(3) Uani d . 1 . .
S S4 0.35545(11) 0.04298(11) 0.43006(3) 0.0585(3) Uani d . 1 . .
Cl Cl1 0.10000(18) 1.01418(16) 0.22600(4) 0.1147(6) Uani d . 1 . .
Cl Cl2 0.61254(15) 0.50839(14) 0.22440(3) 0.0899(5) Uani d . 1 . .
Cl Cl3 0.39882(16) 0.78415(17) 0.27399(4) 0.1059(6) Uani d . 1 . .
Cl Cl4 -0.10384(17) 0.28896(15) 0.27441(4) 0.1043(5) Uani d . 1 . .
O O1 0.2278(3) 0.5609(3) 0.11499(8) 0.0651(9) Uani d . 1 . .
O O2 0.3808(3) 0.0567(3) 0.11194(8) 0.0649(9) Uani d . 1 . .
O O3 0.2759(3) 0.4471(3) 0.38692(7) 0.0641(9) Uani d . 1 . .
O O4 0.1214(3) -0.0536(3) 0.38623(8) 0.0676(9) Uani d . 1 . .
N N1 0.5469(3) 0.7207(3) 0.12701(8) 0.0449(8) Uani d . 1 . .
N N2 0.0699(3) 0.2136(3) 0.12441(9) 0.0497(9) Uani d . 1 . .
N N3 -0.0485(3) 0.5935(3) 0.37340(8) 0.0443(8) Uani d . 1 . .
N N4 0.4325(3) 0.0908(3) 0.37470(8) 0.0488(9) Uani d . 1 . .
C C1 0.5563(4) 0.6405(4) 0.10171(10) 0.0442(10) Uani d . 1 . .
C C2 0.6565(4) 0.7432(4) 0.14938(11) 0.0513(11) Uani d . 1 . .
C C3 0.7697(4) 0.6814(4) 0.14609(12) 0.0599(13) Uani d . 1 . .
H H3 0.8414 0.6982 0.1617 0.072 Uiso calc R 1 . .
C C4 0.8947(5) 0.5242(5) 0.11514(15) 0.0709(15) Uani d . 1 . .
H H4 0.9686 0.5384 0.1301 0.085 Uiso calc R 1 . .
C C5 0.8961(5) 0.4388(5) 0.08922(15) 0.0751(15) Uani d . 1 . .
H H5 0.9715 0.3940 0.0868 0.090 Uiso calc R 1 . .
C C6 0.7863(5) 0.4157(5) 0.06576(15) 0.0820(16) Uani d . 1 . .
H H6 0.7897 0.3571 0.0480 0.098 Uiso calc R 1 . .
C C7 0.6758(5) 0.4798(4) 0.06949(12) 0.0651(13) Uani d . 1 . .
H H7 0.6030 0.4643 0.0542 0.078 Uiso calc R 1 . .
C C8 0.6694(4) 0.5695(4) 0.09612(11) 0.0503(11) Uani d . 1 . .
C C9 0.7796(4) 0.5918(4) 0.11926(12) 0.0535(12) Uani d . 1 . .
C C10 0.6416(5) 0.8365(4) 0.17693(11) 0.0534(12) Uani d . 1 . .
C C11 0.7456(5) 0.9117(5) 0.19087(12) 0.0718(15) Uani d . 1 . .
H H11 0.8258 0.9046 0.1827 0.086 Uiso calc R 1 . .
C C12 0.7303(7) 0.9976(5) 0.21713(14) 0.0850(18) Uani d . 1 . .
H H12 0.8012 1.0469 0.2266 0.102 Uiso calc R 1 . .
C C13 0.6139(7) 1.0107(5) 0.22922(12) 0.0787(17) Uani d . 1 . .
H H13 0.6056 1.0683 0.2470 0.094 Uiso calc R 1 . .
C C14 0.5096(6) 0.9402(5) 0.21551(12) 0.0765(16) Uani d . 1 . .
H H14 0.4295 0.9497 0.2237 0.092 Uiso calc R 1 . .
C C15 0.5225(5) 0.8539(4) 0.18924(11) 0.0645(13) Uani d . 1 . .
H H15 0.4501 0.8067 0.1797 0.077 Uiso calc R 1 . .
C C16 0.3010(4) 0.7185(4) 0.08743(10) 0.0469(11) Uani d . 1 . .
H H16 0.3427 0.7977 0.0954 0.056 Uiso calc R 1 . .
C C17 0.1996(4) 0.7312(4) 0.05883(10) 0.0496(11) Uani d . 1 . .
C C18 0.2187(5) 0.8173(4) 0.03890(11) 0.0610(13) Uani d . 1 . .
H H18 0.2907 0.8699 0.0437 0.073 Uiso calc R 1 . .
C C19 0.1304(6) 0.8252(5) 0.01176(12) 0.0798(17) Uani d . 1 . .
H H19 0.1432 0.8839 -0.0014 0.096 Uiso calc R 1 . .
C C20 0.0249(7) 0.7478(7) 0.00426(14) 0.0926(19) Uani d . 1 . .
H H20 -0.0326 0.7525 -0.0143 0.111 Uiso calc R 1 . .
C C21 0.0041(6) 0.6640(6) 0.02393(15) 0.0936(19) Uani d . 1 . .
H H21 -0.0691 0.6129 0.0193 0.112 Uiso calc R 1 . .
C C22 0.0919(5) 0.6549(5) 0.05077(13) 0.0753(15) Uani d . 1 . .
H H22 0.0781 0.5957 0.0637 0.090 Uiso calc R 1 . .
C C23 0.2408(4) 0.6697(4) 0.11495(10) 0.0482(11) Uani d . 1 . .
C C24 0.1986(4) 0.7581(4) 0.14110(10) 0.0457(10) Uani d . 1 . .
C C25 0.1895(4) 0.8808(4) 0.13938(11) 0.0604(13) Uani d . 1 . .
H H25 0.2056 0.9108 0.1206 0.073 Uiso calc R 1 . .
C C26 0.1565(5) 0.9601(5) 0.16544(13) 0.0741(15) Uani d . 1 . .
H H26 0.1500 1.0428 0.1643 0.089 Uiso calc R 1 . .
C C27 0.1340(5) 0.9144(5) 0.19270(13) 0.0713(15) Uani d . 1 . .
C C28 0.1417(5) 0.7926(5) 0.19530(13) 0.0746(15) Uani d . 1 . .
H H28 0.1265 0.7635 0.2143 0.090 Uiso calc R 1 . .
C C29 0.1725(4) 0.7147(5) 0.16909(12) 0.0633(13) Uani d . 1 . .
H H29 0.1759 0.6317 0.1702 0.076 Uiso calc R 1 . .
C C30 0.0383(4) 0.1341(4) 0.09883(10) 0.0474(11) Uani d . 1 . .
C C31 -0.0183(4) 0.2355(4) 0.14699(11) 0.0530(12) Uani d . 1 . .
C C32 -0.1345(5) 0.1720(4) 0.14294(13) 0.0637(13) Uani d . 1 . .
H H32 -0.1921 0.1874 0.1584 0.076 Uiso calc R 1 . .
C C33 -0.2871(5) 0.0162(5) 0.11128(14) 0.0670(14) Uani d . 1 . .
H H33 -0.3471 0.0290 0.1262 0.080 Uiso calc R 1 . .
C C34 -0.3135(5) -0.0676(5) 0.08507(15) 0.0759(16) Uani d . 1 . .
H H34 -0.3916 -0.1121 0.0823 0.091 Uiso calc R 1 . .
C C35 -0.2260(5) -0.0891(5) 0.06191(14) 0.0786(16) Uani d . 1 . .
H H35 -0.2461 -0.1472 0.0440 0.094 Uiso calc R 1 . .
C C36 -0.1107(5) -0.0242(4) 0.06574(13) 0.0694(14) Uani d . 1 . .
H H36 -0.0522 -0.0382 0.0504 0.083 Uiso calc R 1 . .
C C37 -0.0807(4) 0.0637(4) 0.09289(11) 0.0503(11) Uani d . 1 . .
C C38 -0.1695(4) 0.0842(4) 0.11611(12) 0.0556(12) Uani d . 1 . .
C C39 0.0227(5) 0.3273(4) 0.17488(11) 0.0524(11) Uani d . 1 . .
C C40 -0.0677(5) 0.3925(5) 0.19212(13) 0.0769(15) Uani d . 1 . .
H H40 -0.1568 0.3788 0.1859 0.092 Uiso calc R 1 . .
C C41 -0.0271(6) 0.4763(5) 0.21811(14) 0.0840(17) Uani d . 1 . .
H H41 -0.0894 0.5174 0.2295 0.101 Uiso calc R 1 . .
C C42 0.1039(6) 0.5015(5) 0.22784(12) 0.0741(15) Uani d . 1 . .
H H42 0.1307 0.5587 0.2456 0.089 Uiso calc R 1 . .
C C43 0.1937(5) 0.4391(5) 0.21048(12) 0.0710(14) Uani d . 1 . .
H H43 0.2827 0.4541 0.2165 0.085 Uiso calc R 1 . .
C C44 0.1530(5) 0.3547(4) 0.18427(11) 0.0637(13) Uani d . 1 . .
H H44 0.2155 0.3151 0.1726 0.076 Uiso calc R 1 . .
C C45 0.2801(4) 0.2157(4) 0.08546(10) 0.0477(11) Uani d . 1 . .
H H45 0.2453 0.2937 0.0941 0.057 Uiso calc R 1 . .
C C46 0.3547(4) 0.2334(4) 0.05736(10) 0.0482(11) Uani d . 1 . .
C C47 0.3183(5) 0.3232(4) 0.03839(11) 0.0622(13) Uani d . 1 . .
H H47 0.2504 0.3748 0.0435 0.075 Uiso calc R 1 . .
C C48 0.3820(6) 0.3371(6) 0.01172(13) 0.0824(17) Uani d . 1 . .
H H48 0.3573 0.3982 -0.0007 0.099 Uiso calc R 1 . .
C C49 0.4815(7) 0.2608(7) 0.00379(13) 0.091(2) Uani d . 1 . .
H H49 0.5244 0.2700 -0.0140 0.109 Uiso calc R 1 . .
C C50 0.5168(6) 0.1716(6) 0.02208(15) 0.0924(19) Uani d . 1 . .
H H50 0.5837 0.1193 0.0166 0.111 Uiso calc R 1 . .
C C51 0.4549(5) 0.1579(5) 0.04858(13) 0.0778(16) Uani d . 1 . .
H H51 0.4810 0.0967 0.0609 0.093 Uiso calc R 1 . .
C C52 0.3672(4) 0.1656(4) 0.11212(10) 0.0466(11) Uani d . 1 . .
C C53 0.4354(4) 0.2524(4) 0.13870(10) 0.0444(10) Uani d . 1 . .
C C54 0.4428(4) 0.3758(4) 0.13719(11) 0.0572(12) Uani d . 1 . .
H H54 0.4097 0.4065 0.1185 0.069 Uiso calc R 1 . .
C C55 0.4995(5) 0.4535(4) 0.16347(12) 0.0643(13) Uani d . 1 . .
H H55 0.5043 0.5364 0.1623 0.077 Uiso calc R 1 . .
C C56 0.5484(4) 0.4096(5) 0.19114(11) 0.0602(13) Uani d . 1 . .
C C57 0.5453(5) 0.2867(5) 0.19298(11) 0.0633(13) Uani d . 1 . .
H H57 0.5806 0.2564 0.2116 0.076 Uiso calc R 1 . .
C C58 0.4886(4) 0.2090(4) 0.16647(11) 0.0552(12) Uani d . 1 . .
H H58 0.4864 0.1259 0.1675 0.066 Uiso calc R 1 . .
C C59 -0.0568(4) 0.5391(4) 0.39884(11) 0.0469(11) Uani d . 1 . .
C C60 -0.1576(4) 0.5924(4) 0.35095(11) 0.0512(11) Uani d . 1 . .
C C61 -0.2698(4) 0.5344(4) 0.35485(12) 0.0602(13) Uani d . 1 . .
H H61 -0.3419 0.5355 0.3394 0.072 Uiso calc R 1 . .
C C62 -0.3943(4) 0.4108(4) 0.38677(13) 0.0650(14) Uani d . 1 . .
H H62 -0.4691 0.4103 0.3721 0.078 Uiso calc R 1 . .
C C63 -0.3958(5) 0.3520(5) 0.41298(15) 0.0745(16) Uani d . 1 . .
H H63 -0.4718 0.3117 0.4160 0.089 Uiso calc R 1 . .
C C64 -0.2857(5) 0.3513(5) 0.43526(14) 0.0769(15) Uani d . 1 . .
H H64 -0.2878 0.3090 0.4528 0.092 Uiso calc R 1 . .
C C65 -0.1745(5) 0.4121(4) 0.43169(13) 0.0689(14) Uani d . 1 . .
H H65 -0.1017 0.4125 0.4470 0.083 Uiso calc R 1 . .
C C66 -0.1693(4) 0.4742(4) 0.40486(11) 0.0514(11) Uani d . 1 . .
C C67 -0.2806(4) 0.4724(4) 0.38164(12) 0.0534(12) Uani d . 1 . .
C C68 -0.1420(4) 0.6565(4) 0.32276(10) 0.0501(11) Uani d . 1 . .
C C69 -0.2493(5) 0.6979(5) 0.30449(13) 0.0786(16) Uani d . 1 . .
H H69 -0.3329 0.6863 0.3101 0.094 Uiso calc R 1 . .
C C70 -0.2342(6) 0.7561(5) 0.27811(14) 0.0853(17) Uani d . 1 . .
H H70 -0.3077 0.7814 0.2659 0.102 Uiso calc R 1 . .
C C71 -0.1128(6) 0.7768(4) 0.26987(12) 0.0688(14) Uani d . 1 . .
H H71 -0.1026 0.8159 0.2521 0.083 Uiso calc R 1 . .
C C72 -0.0060(5) 0.7390(4) 0.28833(12) 0.0678(14) Uani d . 1 . .
H H72 0.0775 0.7538 0.2831 0.081 Uiso calc R 1 . .
C C73 -0.0196(5) 0.6797(4) 0.31429(11) 0.0584(12) Uani d . 1 . .
H H73 0.0546 0.6547 0.3264 0.070 Uiso calc R 1 . .
C C74 0.2000(4) 0.6320(4) 0.41328(10) 0.0469(11) Uani d . 1 . .
H H74 0.1588 0.7026 0.4049 0.056 Uiso calc R 1 . .
C C75 0.3000(4) 0.6750(4) 0.44182(10) 0.0482(11) Uani d . 1 . .
C C76 0.4083(5) 0.6089(5) 0.45012(13) 0.0773(16) Uani d . 1 . .
H H76 0.4253 0.5377 0.4371 0.093 Uiso calc R 1 . .
C C77 0.4928(6) 0.6470(6) 0.47773(16) 0.0961(19) Uani d . 1 . .
H H77 0.5639 0.5992 0.4833 0.115 Uiso calc R 1 . .
C C78 0.4744(7) 0.7507(7) 0.49652(14) 0.096(2) Uani d . 1 . .
H H78 0.5338 0.7766 0.5145 0.115 Uiso calc R 1 . .
C C79 0.3670(7) 0.8181(6) 0.48887(13) 0.0870(18) Uani d . 1 . .
H H79 0.3519 0.8891 0.5022 0.104 Uiso calc R 1 . .
C C80 0.2798(5) 0.7818(4) 0.46142(11) 0.0625(13) Uani d . 1 . .
H H80 0.2080 0.8294 0.4563 0.075 Uiso calc R 1 . .
C C81 0.2611(4) 0.5553(4) 0.38657(10) 0.0472(11) Uani d . 1 . .
C C82 0.3034(4) 0.6155(4) 0.35966(10) 0.0447(10) Uani d . 1 . .
C C83 0.3152(4) 0.7404(4) 0.36117(11) 0.0596(12) Uani d . 1 . .
H H83 0.3011 0.7899 0.3800 0.071 Uiso calc R 1 . .
C C84 0.3475(5) 0.7917(5) 0.33525(12) 0.0681(14) Uani d . 1 . .
H H84 0.3568 0.8755 0.3366 0.082 Uiso calc R 1 . .
C C85 0.3660(4) 0.7189(5) 0.30744(12) 0.0635(13) Uani d . 1 . .
C C86 0.3579(5) 0.5957(5) 0.30527(12) 0.0692(14) Uani d . 1 . .
H H86 0.3729 0.5471 0.2864 0.083 Uiso calc R 1 . .
C C87 0.3269(4) 0.5436(4) 0.33184(11) 0.0578(12) Uani d . 1 . .
H H87 0.3220 0.4596 0.3307 0.069 Uiso calc R 1 . .
C C88 0.4639(4) 0.0348(4) 0.40022(10) 0.0458(10) Uani d . 1 . .
C C89 0.5224(4) 0.0906(4) 0.35278(11) 0.0526(11) Uani d . 1 . .
C C90 0.6387(5) 0.0307(4) 0.35657(12) 0.0630(13) Uani d . 1 . .
H H90 0.6969 0.0315 0.3413 0.076 Uiso calc R 1 . .
C C91 0.7890(5) -0.0957(5) 0.38808(14) 0.0703(14) Uani d . 1 . .
H H91 0.8493 -0.0974 0.3732 0.084 Uiso calc R 1 . .
C C92 0.8152(5) -0.1544(5) 0.41401(16) 0.0795(16) Uani d . 1 . .
H H92 0.8933 -0.1960 0.4168 0.095 Uiso calc R 1 . .
C C93 0.7265(5) -0.1536(5) 0.43686(15) 0.0801(16) Uani d . 1 . .
H H93 0.7455 -0.1949 0.4546 0.096 Uiso calc R 1 . .
C C94 0.6115(5) -0.0917(4) 0.43297(12) 0.0674(14) Uani d . 1 . .
H H94 0.5529 -0.0905 0.4482 0.081 Uiso calc R 1 . .
C C95 0.5820(4) -0.0305(4) 0.40621(11) 0.0514(11) Uani d . 1 . .
C C96 0.6712(4) -0.0315(4) 0.38316(12) 0.0556(12) Uani d . 1 . .
C C97 0.4834(5) 0.1576(4) 0.32549(11) 0.0552(12) Uani d . 1 . .
C C98 0.5761(5) 0.2219(5) 0.31243(12) 0.0709(14) Uani d . 1 . .
H H98 0.6635 0.2228 0.3211 0.085 Uiso calc R 1 . .
C C99 0.5390(7) 0.2846(5) 0.28655(14) 0.0857(18) Uani d . 1 . .
H H99 0.6015 0.3279 0.2782 0.103 Uiso calc R 1 . .
C C100 0.4091(7) 0.2830(5) 0.27303(13) 0.0848(18) Uani d . 1 . .
H H100 0.3841 0.3231 0.2553 0.102 Uiso calc R 1 . .
C C101 0.3186(6) 0.2213(5) 0.28635(14) 0.0843(17) Uani d . 1 . .
H H101 0.2311 0.2207 0.2777 0.101 Uiso calc R 1 . .
C C102 0.3546(5) 0.1608(5) 0.31200(12) 0.0690(14) Uani d . 1 . .
H H102 0.2906 0.1205 0.3207 0.083 Uiso calc R 1 . .
C C103 0.2225(4) 0.1309(4) 0.41367(10) 0.0470(11) Uani d . 1 . .
H H103 0.2586 0.2010 0.4056 0.056 Uiso calc R 1 . .
C C104 0.1470(4) 0.1752(4) 0.44165(10) 0.0510(11) Uani d . 1 . .
C C105 0.1837(5) 0.2833(4) 0.46091(11) 0.0619(13) Uani d . 1 . .
H H105 0.2514 0.3305 0.4559 0.074 Uiso calc R 1 . .
C C106 0.1194(6) 0.3217(6) 0.48775(13) 0.0834(17) Uani d . 1 . .
H H106 0.1444 0.3945 0.5006 0.100 Uiso calc R 1 . .
C C107 0.0206(7) 0.2535(7) 0.49527(14) 0.097(2) Uani d . 1 . .
H H107 -0.0224 0.2801 0.5131 0.116 Uiso calc R 1 . .
C C108 -0.0157(6) 0.1463(6) 0.47688(16) 0.098(2) Uani d . 1 . .
H H108 -0.0823 0.0990 0.4823 0.118 Uiso calc R 1 . .
C C109 0.0469(5) 0.1076(5) 0.45008(13) 0.0753(15) Uani d . 1 . .
H H109 0.0210 0.0346 0.4375 0.090 Uiso calc R 1 . .
C C110 0.1354(4) 0.0551(4) 0.38612(11) 0.0501(11) Uani d . 1 . .
C C111 0.0696(4) 0.1168(4) 0.35991(10) 0.0467(11) Uani d . 1 . .
C C112 0.0135(5) 0.0459(4) 0.33201(11) 0.0608(13) Uani d . 1 . .
H H112 0.0133 -0.0382 0.3309 0.073 Uiso calc R 1 . .
C C113 -0.0416(5) 0.0984(5) 0.30600(12) 0.0707(14) Uani d . 1 . .
H H113 -0.0778 0.0504 0.2873 0.085 Uiso calc R 1 . .
C C114 -0.0425(5) 0.2222(5) 0.30788(12) 0.0665(14) Uani d . 1 . .
C C115 0.0082(5) 0.2946(4) 0.33513(13) 0.0690(14) Uani d . 1 . .
H H115 0.0052 0.3786 0.3361 0.083 Uiso calc R 1 . .
C C116 0.0638(4) 0.2421(4) 0.36114(11) 0.0614(13) Uani d . 1 . .
H H116 0.0979 0.2913 0.3798 0.074 Uiso calc R 1 . .

loop_
_atom_site_aniso_label
_atom_site_aniso_U_11
_atom_site_aniso_U_22
_atom_site_aniso_U_33
_atom_site_aniso_U_12
_atom_site_aniso_U_13
_atom_site_aniso_U_23
S1 0.0443(7) 0.0687(8) 0.0495(7) 0.0062(6) 0.0026(5) -0.0020(6)
S2 0.0463(7) 0.0730(8) 0.0533(7) -0.0078(6) 0.0113(6) -0.0007(6)
S3 0.0434(7) 0.0755(9) 0.0520(7) -0.0070(6) 0.0014(5) 0.0147(6)
S4 0.0492(7) 0.0738(9) 0.0550(7) 0.0076(6) 0.0096(6) 0.0142(6)
Cl1 0.1194(14) 0.1273(14) 0.0909(12) -0.0069(11) 0.0413(10) -0.0355(10)
Cl2 0.0963(11) 0.0992(11) 0.0664(9) -0.0146(9) -0.0021(8) -0.0074(8)
Cl3 0.1045(12) 0.1482(15) 0.0782(11) 0.0078(11) 0.0266(9) 0.0498(10)
Cl4 0.1242(14) 0.1077(12) 0.0787(11) 0.0035(10) -0.0172(9) 0.0288(9)
O1 0.073(2) 0.050(2) 0.077(2) 0.0054(17) 0.0175(18) 0.0164(17)
O2 0.069(2) 0.049(2) 0.080(2) 0.0000(16) 0.0094(18) 0.0180(17)
O3 0.074(2) 0.045(2) 0.073(2) -0.0001(17) 0.0129(18) 0.0022(16)
O4 0.072(2) 0.048(2) 0.080(2) -0.0001(17) 0.0017(18) 0.0042(17)
N1 0.041(2) 0.048(2) 0.045(2) -0.0026(16) 0.0011(17) 0.0085(17)
N2 0.045(2) 0.054(2) 0.053(2) 0.0075(18) 0.0102(18) 0.0140(19)
N3 0.038(2) 0.046(2) 0.047(2) 0.0000(16) 0.0005(17) 0.0034(17)
N4 0.046(2) 0.052(2) 0.048(2) -0.0023(17) 0.0098(18) 0.0003(18)
C1 0.036(2) 0.049(3) 0.049(3) -0.002(2) 0.004(2) 0.014(2)
C2 0.051(3) 0.050(3) 0.053(3) -0.006(2) 0.002(2) 0.012(2)
C3 0.044(3) 0.068(3) 0.066(3) -0.002(2) -0.006(2) 0.017(3)
C4 0.045(3) 0.066(4) 0.107(5) 0.009(3) 0.010(3) 0.030(3)
C5 0.060(4) 0.067(4) 0.104(5) 0.019(3) 0.023(3) 0.021(3)
C6 0.068(4) 0.073(4) 0.104(5) 0.015(3) 0.019(4) 0.002(3)
C7 0.048(3) 0.076(4) 0.070(3) 0.009(3) 0.008(3) 0.003(3)
C8 0.042(3) 0.050(3) 0.061(3) 0.000(2) 0.012(2) 0.011(2)
C9 0.045(3) 0.052(3) 0.067(3) 0.001(2) 0.009(2) 0.018(2)
C10 0.056(3) 0.053(3) 0.050(3) 0.000(2) -0.006(2) 0.014(2)
C11 0.067(3) 0.073(4) 0.066(3) -0.005(3) -0.019(3) 0.000(3)
C12 0.100(5) 0.070(4) 0.071(4) 0.005(3) -0.030(4) -0.005(3)
C13 0.112(5) 0.066(4) 0.051(3) 0.025(4) -0.012(4) -0.001(3)
C14 0.099(5) 0.078(4) 0.052(3) 0.016(3) 0.006(3) 0.009(3)
C15 0.071(4) 0.069(3) 0.053(3) -0.004(3) 0.004(3) 0.011(3)
C16 0.046(3) 0.048(3) 0.047(3) 0.000(2) 0.006(2) 0.007(2)
C17 0.045(3) 0.060(3) 0.044(3) 0.009(2) 0.002(2) 0.008(2)
C18 0.061(3) 0.069(3) 0.056(3) 0.013(3) 0.012(3) 0.012(3)
C19 0.100(5) 0.093(4) 0.052(3) 0.034(4) 0.016(3) 0.026(3)
C20 0.091(5) 0.117(6) 0.062(4) 0.026(4) -0.016(3) 0.004(4)
C21 0.077(4) 0.104(5) 0.089(5) -0.001(4) -0.028(4) 0.008(4)
C22 0.063(4) 0.083(4) 0.078(4) -0.006(3) -0.012(3) 0.020(3)
C23 0.037(2) 0.054(3) 0.056(3) 0.002(2) 0.002(2) 0.014(2)
C24 0.041(3) 0.057(3) 0.042(3) 0.004(2) 0.007(2) 0.017(2)
C25 0.071(3) 0.063(3) 0.052(3) 0.013(3) 0.017(3) 0.016(2)
C26 0.083(4) 0.062(3) 0.081(4) 0.021(3) 0.026(3) 0.008(3)
C27 0.059(3) 0.081(4) 0.070(4) -0.003(3) 0.013(3) -0.009(3)
C28 0.081(4) 0.088(4) 0.057(3) -0.010(3) 0.021(3) 0.007(3)
C29 0.063(3) 0.068(3) 0.062(3) -0.005(3) 0.010(3) 0.016(3)
C30 0.044(3) 0.049(3) 0.050(3) 0.005(2) 0.005(2) 0.012(2)
C31 0.049(3) 0.060(3) 0.056(3) 0.015(2) 0.016(2) 0.019(2)
C32 0.050(3) 0.070(3) 0.078(4) 0.007(3) 0.023(3) 0.021(3)
C33 0.050(3) 0.068(3) 0.088(4) -0.004(3) 0.015(3) 0.023(3)
C34 0.051(3) 0.069(4) 0.109(5) -0.008(3) 0.005(3) 0.021(3)
C35 0.069(4) 0.073(4) 0.089(4) -0.016(3) 0.005(3) -0.003(3)
C36 0.049(3) 0.074(4) 0.084(4) -0.010(3) 0.009(3) 0.002(3)
C37 0.042(3) 0.052(3) 0.060(3) 0.001(2) 0.004(2) 0.018(2)
C38 0.041(3) 0.057(3) 0.073(3) 0.002(2) 0.011(2) 0.021(3)
C39 0.055(3) 0.056(3) 0.051(3) 0.011(2) 0.017(2) 0.013(2)
C40 0.064(3) 0.095(4) 0.072(4) 0.004(3) 0.026(3) -0.003(3)
C41 0.083(4) 0.094(4) 0.075(4) 0.014(3) 0.030(3) -0.007(3)
C42 0.092(4) 0.075(4) 0.055(3) -0.002(3) 0.017(3) 0.002(3)
C43 0.066(3) 0.087(4) 0.060(3) 0.009(3) 0.004(3) 0.008(3)
C44 0.061(3) 0.078(4) 0.052(3) 0.016(3) 0.011(3) 0.005(3)
C45 0.043(3) 0.051(3) 0.051(3) 0.001(2) 0.010(2) 0.009(2)
C46 0.044(3) 0.055(3) 0.044(3) -0.008(2) 0.006(2) 0.003(2)
C47 0.062(3) 0.066(3) 0.060(3) -0.008(3) 0.001(3) 0.016(3)
C48 0.093(5) 0.102(5) 0.054(3) -0.036(4) -0.005(3) 0.027(3)
C49 0.100(5) 0.124(6) 0.050(4) -0.037(4) 0.026(3) 0.000(4)
C50 0.092(5) 0.108(5) 0.087(5) 0.005(4) 0.050(4) 0.013(4)
C51 0.076(4) 0.083(4) 0.083(4) 0.012(3) 0.034(3) 0.020(3)
C52 0.042(3) 0.050(3) 0.051(3) 0.000(2) 0.013(2) 0.015(2)
C53 0.040(2) 0.052(3) 0.043(3) 0.004(2) 0.008(2) 0.012(2)
C54 0.063(3) 0.056(3) 0.055(3) -0.002(2) -0.001(2) 0.021(2)
C55 0.073(3) 0.059(3) 0.061(3) -0.012(3) -0.001(3) 0.019(3)
C56 0.050(3) 0.076(4) 0.056(3) -0.003(3) 0.012(2) 0.009(3)
C57 0.073(3) 0.074(4) 0.046(3) 0.016(3) 0.008(3) 0.019(3)
C58 0.059(3) 0.055(3) 0.054(3) 0.010(2) 0.009(2) 0.015(2)
C59 0.040(3) 0.043(3) 0.055(3) 0.005(2) 0.003(2) 0.000(2)
C60 0.041(3) 0.048(3) 0.060(3) 0.000(2) -0.001(2) -0.003(2)
C61 0.042(3) 0.064(3) 0.069(3) 0.000(2) -0.007(2) 0.002(3)
C62 0.041(3) 0.065(3) 0.084(4) -0.009(2) 0.006(3) -0.007(3)
C63 0.050(3) 0.065(4) 0.112(5) -0.008(3) 0.023(3) 0.012(3)
C64 0.065(4) 0.083(4) 0.089(4) -0.010(3) 0.020(3) 0.025(3)
C65 0.053(3) 0.078(4) 0.078(4) -0.010(3) 0.007(3) 0.019(3)
C66 0.043(3) 0.046(3) 0.063(3) -0.001(2) 0.008(2) 0.000(2)
C67 0.038(3) 0.048(3) 0.071(3) 0.000(2) 0.006(2) -0.003(2)
C68 0.051(3) 0.046(3) 0.049(3) 0.003(2) -0.008(2) 0.002(2)
C69 0.058(3) 0.091(4) 0.086(4) -0.003(3) -0.013(3) 0.029(3)
C70 0.067(4) 0.099(5) 0.089(4) 0.002(3) -0.023(3) 0.037(4)
C71 0.086(4) 0.058(3) 0.059(3) -0.001(3) -0.005(3) 0.007(2)
C72 0.066(3) 0.075(4) 0.062(3) 0.010(3) 0.007(3) 0.007(3)
C73 0.049(3) 0.067(3) 0.057(3) 0.009(2) -0.004(2) 0.009(2)
C74 0.043(3) 0.049(3) 0.048(3) 0.000(2) 0.004(2) 0.007(2)
C75 0.047(3) 0.057(3) 0.042(3) -0.011(2) 0.009(2) 0.008(2)
C76 0.064(4) 0.082(4) 0.078(4) 0.001(3) -0.019(3) 0.004(3)
C77 0.080(4) 0.111(5) 0.090(5) -0.003(4) -0.027(4) 0.015(4)
C78 0.090(5) 0.125(6) 0.065(4) -0.038(4) -0.022(4) 0.011(4)
C79 0.111(5) 0.092(4) 0.052(4) -0.044(4) 0.013(3) -0.013(3)
C80 0.067(3) 0.067(3) 0.052(3) -0.009(3) 0.011(3) 0.001(3)
C81 0.036(2) 0.050(3) 0.052(3) -0.005(2) -0.003(2) -0.002(2)
C82 0.036(2) 0.047(3) 0.049(3) -0.001(2) 0.006(2) -0.002(2)
C83 0.061(3) 0.058(3) 0.058(3) -0.003(2) 0.009(2) 0.002(2)
C84 0.078(4) 0.061(3) 0.067(4) -0.016(3) 0.012(3) 0.013(3)
C85 0.051(3) 0.088(4) 0.053(3) -0.002(3) 0.009(2) 0.012(3)
C86 0.070(4) 0.092(4) 0.044(3) 0.014(3) 0.009(3) 0.001(3)
C87 0.059(3) 0.054(3) 0.057(3) 0.010(2) 0.002(2) -0.003(2)
C88 0.041(3) 0.049(3) 0.046(3) -0.006(2) 0.007(2) 0.001(2)
C89 0.051(3) 0.051(3) 0.056(3) -0.006(2) 0.015(2) -0.001(2)
C90 0.060(3) 0.064(3) 0.067(3) 0.000(3) 0.023(3) 0.001(3)
C91 0.043(3) 0.070(4) 0.096(4) 0.005(3) 0.012(3) 0.001(3)
C92 0.058(4) 0.063(4) 0.118(5) 0.019(3) 0.008(4) 0.013(3)
C93 0.064(4) 0.077(4) 0.102(5) 0.017(3) 0.002(3) 0.026(3)
C94 0.059(3) 0.071(3) 0.073(4) 0.011(3) 0.007(3) 0.013(3)
C95 0.042(3) 0.048(3) 0.062(3) -0.002(2) 0.003(2) 0.002(2)
C96 0.046(3) 0.048(3) 0.070(3) -0.004(2) 0.011(2) -0.002(2)
C97 0.065(3) 0.050(3) 0.051(3) 0.004(2) 0.017(3) -0.003(2)
C98 0.074(4) 0.080(4) 0.065(3) 0.004(3) 0.026(3) 0.014(3)
C99 0.119(6) 0.081(4) 0.067(4) 0.008(4) 0.044(4) 0.016(3)
C100 0.117(5) 0.084(4) 0.056(4) 0.028(4) 0.019(4) 0.011(3)
C101 0.092(5) 0.090(4) 0.068(4) 0.013(4) 0.004(3) 0.003(3)
C102 0.071(4) 0.076(4) 0.060(3) 0.000(3) 0.006(3) 0.013(3)
C103 0.043(3) 0.049(3) 0.049(3) -0.002(2) 0.005(2) 0.007(2)
C104 0.049(3) 0.055(3) 0.048(3) 0.009(2) 0.002(2) 0.005(2)
C105 0.065(3) 0.065(3) 0.052(3) 0.010(3) -0.001(3) 0.002(2)
C106 0.100(5) 0.088(4) 0.055(4) 0.026(4) -0.005(3) -0.008(3)
C107 0.106(5) 0.125(6) 0.065(4) 0.045(5) 0.031(4) 0.016(4)
C108 0.106(5) 0.105(5) 0.094(5) 0.011(4) 0.054(4) 0.016(4)
C109 0.080(4) 0.075(4) 0.075(4) -0.003(3) 0.027(3) 0.005(3)
C110 0.042(3) 0.049(3) 0.058(3) 0.002(2) 0.012(2) -0.004(2)
C111 0.043(3) 0.047(3) 0.047(3) 0.000(2) 0.005(2) -0.004(2)
C112 0.071(3) 0.053(3) 0.055(3) -0.013(2) 0.008(3) -0.004(2)
C113 0.077(4) 0.071(4) 0.059(3) -0.012(3) 0.002(3) -0.006(3)
C114 0.058(3) 0.070(4) 0.070(4) 0.000(3) 0.000(3) 0.008(3)
C115 0.074(4) 0.049(3) 0.079(4) 0.012(3) -0.006(3) 0.003(3)
C116 0.066(3) 0.053(3) 0.058(3) 0.002(2) -0.008(3) -0.007(2)

loop_
_atom_type_symbol
_atom_type_description
_atom_type_scat_dispersion_real
_atom_type_scat_dispersion_imag
_atom_type_scat_source
C C 0.0033 0.0016 'International Tables Vol C Tables 4.2.6.8 and 6.1.1.4'
H H 0.0000 0.0000 'International Tables Vol C Tables 4.2.6.8 and 6.1.1.4'
N N 0.0061 0.0033 'International Tables Vol C Tables 4.2.6.8 and 6.1.1.4'
O O 0.0106 0.0060 'International Tables Vol C Tables 4.2.6.8 and 6.1.1.4'
S S 0.1246 0.1234 'International Tables Vol C Tables 4.2.6.8 and 6.1.1.4'
Cl Cl 0.1484 0.1585 'International Tables Vol C Tables 4.2.6.8 and 6.1.1.4'

loop_
_geom_angle_atom_site_label_1
_geom_angle_atom_site_label_2
_geom_angle_atom_site_label_3
_geom_angle_site_symmetry_1
_geom_angle_site_symmetry_3
_geom_angle
_geom_angle_publ_flag
C1 S1 C16 . . 102.4(2) ?
C30 S2 C45 . . 102.6(2) ?
C59 S3 C74 . . 103.3(2) ?
C88 S4 C103 . . 102.6(2) ?
C1 N1 C2 . . 117.8(4) ?
C30 N2 C31 . . 118.9(4) ?
C59 N3 C60 . . 118.3(4) ?
C88 N4 C89 . . 117.8(4) ?
N1 C1 C8 . . 125.0(4) ?
N1 C1 S1 . . 119.0(3) ?
C8 C1 S1 . . 116.0(3) ?
C3 C2 N1 . . 121.7(4) ?
C3 C2 C10 . . 122.8(4) ?
N1 C2 C10 . . 115.6(4) ?
C2 C3 C9 . . 120.9(4) ?
C2 C3 H3 . . 119.5 ?
C9 C3 H3 . . 119.5 ?
C5 C4 C9 . . 119.4(5) ?
C5 C4 H4 . . 120.3 ?
C9 C4 H4 . . 120.3 ?
C4 C5 C6 . . 121.8(5) ?
C4 C5 H5 . . 119.1 ?
C6 C5 H5 . . 119.1 ?
C7 C6 C5 . . 119.2(5) ?
C7 C6 H6 . . 120.4 ?
C5 C6 H6 . . 120.4 ?
C6 C7 C8 . . 121.1(5) ?
C6 C7 H7 . . 119.4 ?
C8 C7 H7 . . 119.4 ?
C7 C8 C9 . . 119.1(4) ?
C7 C8 C1 . . 124.3(4) ?
C9 C8 C1 . . 116.6(4) ?
C8 C9 C3 . . 117.8(4) ?
C8 C9 C4 . . 119.4(5) ?
C3 C9 C4 . . 122.8(5) ?
C11 C10 C15 . . 117.8(5) ?
C11 C10 C2 . . 120.8(5) ?
C15 C10 C2 . . 121.4(4) ?
C10 C11 C12 . . 120.0(5) ?
C10 C11 H11 . . 120.0 ?
C12 C11 H11 . . 120.0 ?
C13 C12 C11 . . 121.1(6) ?
C13 C12 H12 . . 119.5 ?
C11 C12 H12 . . 119.5 ?
C14 C13 C12 . . 120.1(5) ?
C14 C13 H13 . . 120.0 ?
C12 C13 H13 . . 120.0 ?
C13 C14 C15 . . 119.8(6) ?
C13 C14 H14 . . 120.1 ?
C15 C14 H14 . . 120.1 ?
C14 C15 C10 . . 121.1(5) ?
C14 C15 H15 . . 119.4 ?
C10 C15 H15 . . 119.4 ?
C17 C16 C23 . . 112.3(3) ?
C17 C16 S1 . . 105.0(3) ?
C23 C16 S1 . . 111.6(3) ?
C17 C16 H16 . . 109.3 ?
C23 C16 H16 . . 109.3 ?
S1 C16 H16 . . 109.3 ?
C22 C17 C18 . . 118.0(4) ?
C22 C17 C16 . . 122.3(4) ?
C18 C17 C16 . . 119.6(4) ?
C17 C18 C19 . . 120.0(5) ?
C17 C18 H18 . . 120.0 ?
C19 C18 H18 . . 120.0 ?
C20 C19 C18 . . 120.7(5) ?
C20 C19 H19 . . 119.7 ?
C18 C19 H19 . . 119.7 ?
C21 C20 C19 . . 119.7(6) ?
C21 C20 H20 . . 120.1 ?
C19 C20 H20 . . 120.1 ?
C20 C21 C22 . . 119.9(6) ?
C20 C21 H21 . . 120.1 ?
C22 C21 H21 . . 120.1 ?
C21 C22 C17 . . 121.6(5) ?
C21 C22 H22 . . 119.2 ?
C17 C22 H22 . . 119.2 ?
O1 C23 C24 . . 121.2(4) ?
O1 C23 C16 . . 120.3(4) ?
C24 C23 C16 . . 118.5(4) ?
C25 C24 C29 . . 118.9(4) ?
C25 C24 C23 . . 123.2(4) ?
C29 C24 C23 . . 117.8(4) ?
C24 C25 C26 . . 120.6(4) ?
C24 C25 H25 . . 119.7 ?
C26 C25 H25 . . 119.7 ?
C27 C26 C25 . . 118.8(5) ?
C27 C26 H26 . . 120.6 ?
C25 C26 H26 . . 120.6 ?
C26 C27 C28 . . 122.3(5) ?
C26 C27 Cl1 . . 118.9(5) ?
C28 C27 Cl1 . . 118.7(5) ?
C27 C28 C29 . . 118.3(5) ?
C27 C28 H28 . . 120.9 ?
C29 C28 H28 . . 120.9 ?
C28 C29 C24 . . 121.0(5) ?
C28 C29 H29 . . 119.5 ?
C24 C29 H29 . . 119.5 ?
N2 C30 C37 . . 124.3(4) ?
N2 C30 S2 . . 119.0(3) ?
C37 C30 S2 . . 116.7(3) ?
C32 C31 N2 . . 120.2(4) ?
C32 C31 C39 . . 123.8(4) ?
N2 C31 C39 . . 116.0(4) ?
C31 C32 C38 . . 122.0(4) ?
C31 C32 H32 . . 119.0 ?
C38 C32 H32 . . 119.0 ?
C34 C33 C38 . . 120.4(5) ?
C34 C33 H33 . . 119.8 ?
C38 C33 H33 . . 119.8 ?
C33 C34 C35 . . 121.5(5) ?
C33 C34 H34 . . 119.2 ?
C35 C34 H34 . . 119.2 ?
C36 C35 C34 . . 119.7(5) ?
C36 C35 H35 . . 120.1 ?
C34 C35 H35 . . 120.1 ?
C35 C36 C37 . . 119.9(5) ?
C35 C36 H36 . . 120.0 ?
C37 C36 H36 . . 120.0 ?
C36 C37 C38 . . 119.8(4) ?
C36 C37 C30 . . 123.3(4) ?
C38 C37 C30 . . 116.9(4) ?
C33 C38 C32 . . 123.7(5) ?
C33 C38 C37 . . 118.6(5) ?
C32 C38 C37 . . 117.7(4) ?
C44 C39 C40 . . 117.2(5) ?
C44 C39 C31 . . 120.9(4) ?
C40 C39 C31 . . 121.9(4) ?
C41 C40 C39 . . 120.8(5) ?
C41 C40 H40 . . 119.6 ?
C39 C40 H40 . . 119.6 ?
C40 C41 C42 . . 121.7(5) ?
C40 C41 H41 . . 119.1 ?
C42 C41 H41 . . 119.1 ?
C43 C42 C41 . . 117.7(5) ?
C43 C42 H42 . . 121.1 ?
C41 C42 H42 . . 121.1 ?
C42 C43 C44 . . 120.7(5) ?
C42 C43 H43 . . 119.7 ?
C44 C43 H43 . . 119.7 ?
C39 C44 C43 . . 121.8(5) ?
C39 C44 H44 . . 119.1 ?
C43 C44 H44 . . 119.1 ?
C46 C45 C52 . . 111.6(3) ?
C46 C45 S2 . . 105.7(3) ?
C52 C45 S2 . . 111.9(3) ?
C46 C45 H45 . . 109.2 ?
C52 C45 H45 . . 109.2 ?
S2 C45 H45 . . 109.2 ?
C51 C46 C47 . . 117.6(4) ?
C51 C46 C45 . . 122.2(4) ?
C47 C46 C45 . . 120.1(4) ?
C46 C47 C48 . . 120.7(5) ?
C46 C47 H47 . . 119.6 ?
C48 C47 H47 . . 119.6 ?
C49 C48 C47 . . 120.0(5) ?
C49 C48 H48 . . 120.0 ?
C47 C48 H48 . . 120.0 ?
C50 C49 C48 . . 119.6(5) ?
C50 C49 H49 . . 120.2 ?
C48 C49 H49 . . 120.2 ?
C49 C50 C51 . . 120.7(6) ?
C49 C50 H50 . . 119.7 ?
C51 C50 H50 . . 119.7 ?
C50 C51 C46 . . 121.3(5) ?
C50 C51 H51 . . 119.3 ?
C46 C51 H51 . . 119.3 ?
O2 C52 C53 . . 120.4(4) ?
O2 C52 C45 . . 121.0(4) ?
C53 C52 C45 . . 118.6(4) ?
C58 C53 C54 . . 118.7(4) ?
C58 C53 C52 . . 118.7(4) ?
C54 C53 C52 . . 122.5(4) ?
C55 C54 C53 . . 120.1(4) ?
C55 C54 H54 . . 119.9 ?
C53 C54 H54 . . 119.9 ?
C56 C55 C54 . . 120.5(5) ?
C56 C55 H55 . . 119.7 ?
C54 C55 H55 . . 119.7 ?
C55 C56 C57 . . 120.5(5) ?
C55 C56 Cl2 . . 120.1(4) ?
C57 C56 Cl2 . . 119.4(4) ?
C56 C57 C58 . . 118.7(4) ?
C56 C57 H57 . . 120.6 ?
C58 C57 H57 . . 120.6 ?
C53 C58 C57 . . 121.4(4) ?
C53 C58 H58 . . 119.3 ?
C57 C58 H58 . . 119.3 ?
N3 C59 C66 . . 125.1(4) ?
N3 C59 S3 . . 119.2(3) ?
C66 C59 S3 . . 115.7(3) ?
C61 C60 N3 . . 120.8(4) ?
C61 C60 C68 . . 123.6(4) ?
N3 C60 C68 . . 115.6(4) ?
C60 C61 C67 . . 122.1(4) ?
C60 C61 H61 . . 118.9 ?
C67 C61 H61 . . 118.9 ?
C63 C62 C67 . . 120.6(5) ?
C63 C62 H62 . . 119.7 ?
C67 C62 H62 . . 119.7 ?
C62 C63 C64 . . 120.8(5) ?
C62 C63 H63 . . 119.6 ?
C64 C63 H63 . . 119.6 ?
C65 C64 C63 . . 120.6(5) ?
C65 C64 H64 . . 119.7 ?
C63 C64 H64 . . 119.7 ?
C64 C65 C66 . . 120.1(5) ?
C64 C65 H65 . . 119.9 ?
C66 C65 H65 . . 119.9 ?
C65 C66 C67 . . 119.3(4) ?
C65 C66 C59 . . 124.3(4) ?
C67 C66 C59 . . 116.4(4) ?
C62 C67 C61 . . 124.4(5) ?
C62 C67 C66 . . 118.4(5) ?
C61 C67 C66 . . 117.2(4) ?
C73 C68 C69 . . 117.4(5) ?
C73 C68 C60 . . 121.1(4) ?
C69 C68 C60 . . 121.4(4) ?
C70 C69 C68 . . 121.1(5) ?
C70 C69 H69 . . 119.5 ?
C68 C69 H69 . . 119.5 ?
C71 C70 C69 . . 120.7(5) ?
C71 C70 H70 . . 119.7 ?
C69 C70 H70 . . 119.7 ?
C70 C71 C72 . . 118.6(5) ?
C70 C71 H71 . . 120.7 ?
C72 C71 H71 . . 120.7 ?
C73 C72 C71 . . 121.4(5) ?
C73 C72 H72 . . 119.3 ?
C71 C72 H72 . . 119.3 ?
C72 C73 C68 . . 120.8(4) ?
C72 C73 H73 . . 119.6 ?
C68 C73 H73 . . 119.6 ?
C81 C74 C75 . . 112.1(3) ?
C81 C74 S3 . . 111.7(3) ?
C75 C74 S3 . . 105.5(3) ?
C81 C74 H74 . . 109.2 ?
C75 C74 H74 . . 109.2 ?
S3 C74 H74 . . 109.2 ?
C76 C75 C80 . . 117.9(4) ?
C76 C75 C74 . . 122.4(4) ?
C80 C75 C74 . . 119.7(4) ?
C75 C76 C77 . . 120.7(5) ?
C75 C76 H76 . . 119.7 ?
C77 C76 H76 . . 119.7 ?
C78 C77 C76 . . 121.6(6) ?
C78 C77 H77 . . 119.2 ?
C76 C77 H77 . . 119.2 ?
C77 C78 C79 . . 118.9(6) ?
C77 C78 H78 . . 120.6 ?
C79 C78 H78 . . 120.6 ?
C78 C79 C80 . . 120.9(6) ?
C78 C79 H79 . . 119.5 ?
C80 C79 H79 . . 119.5 ?
C75 C80 C79 . . 120.0(5) ?
C75 C80 H80 . . 120.0 ?
C79 C80 H80 . . 120.0 ?
O3 C81 C82 . . 120.3(4) ?
O3 C81 C74 . . 120.9(4) ?
C82 C81 C74 . . 118.8(4) ?
C87 C82 C83 . . 118.8(4) ?
C87 C82 C81 . . 118.4(4) ?
C83 C82 C81 . . 122.8(4) ?
C84 C83 C82 . . 120.7(4) ?
C84 C83 H83 . . 119.6 ?
C82 C83 H83 . . 119.6 ?
C83 C84 C85 . . 119.5(5) ?
C83 C84 H84 . . 120.2 ?
C85 C84 H84 . . 120.2 ?
C86 C85 C84 . . 121.4(5) ?
C86 C85 Cl3 . . 119.1(4) ?
C84 C85 Cl3 . . 119.5(4) ?
C85 C86 C87 . . 118.9(4) ?
C85 C86 H86 . . 120.6 ?
C87 C86 H86 . . 120.6 ?
C82 C87 C86 . . 120.6(5) ?
C82 C87 H87 . . 119.7 ?
C86 C87 H87 . . 119.7 ?
N4 C88 C95 . . 124.8(4) ?
N4 C88 S4 . . 118.6(3) ?
C95 C88 S4 . . 116.5(3) ?
C90 C89 N4 . . 121.5(4) ?
C90 C89 C97 . . 123.3(4) ?
N4 C89 C97 . . 115.1(4) ?
C89 C90 C96 . . 121.0(4) ?
C89 C90 H90 . . 119.5 ?
C96 C90 H90 . . 119.5 ?
C92 C91 C96 . . 121.0(5) ?
C92 C91 H91 . . 119.5 ?
C96 C91 H91 . . 119.5 ?
C91 C92 C93 . . 120.9(5) ?
C91 C92 H92 . . 119.5 ?
C93 C92 H92 . . 119.5 ?
C94 C93 C92 . . 119.8(5) ?
C94 C93 H93 . . 120.1 ?
C92 C93 H93 . . 120.1 ?
C93 C94 C95 . . 120.4(5) ?
C93 C94 H94 . . 119.8 ?
C95 C94 H94 . . 119.8 ?
C94 C95 C96 . . 119.9(4) ?
C94 C95 C88 . . 123.8(4) ?
C96 C95 C88 . . 116.3(4) ?
C90 C96 C95 . . 118.5(4) ?
C90 C96 C91 . . 123.3(5) ?
C95 C96 C91 . . 118.2(5) ?
C102 C97 C98 . . 117.4(5) ?
C102 C97 C89 . . 121.8(4) ?
C98 C97 C89 . . 120.8(5) ?
C99 C98 C97 . . 120.6(5) ?
C99 C98 H98 . . 119.7 ?
C97 C98 H98 . . 119.7 ?
C98 C99 C100 . . 120.4(6) ?
C98 C99 H99 . . 119.8 ?
C100 C99 H99 . . 119.8 ?
C101 C100 C99 . . 118.5(6) ?
C101 C100 H100 . . 120.7 ?
C99 C100 H100 . . 120.7 ?
C102 C101 C100 . . 121.2(6) ?
C102 C101 H101 . . 119.4 ?
C100 C101 H101 . . 119.4 ?
C101 C102 C97 . . 121.8(5) ?
C101 C102 H102 . . 119.1 ?
C97 C102 H102 . . 119.1 ?
C104 C103 C110 . . 111.8(3) ?
C104 C103 S4 . . 105.8(3) ?
C110 C103 S4 . . 111.6(3) ?
C104 C103 H103 . . 109.2 ?
C110 C103 H103 . . 109.2 ?
S4 C103 H103 . . 109.2 ?
C109 C104 C105 . . 118.0(5) ?
C109 C104 C103 . . 122.2(4) ?
C105 C104 C103 . . 119.7(4) ?
C104 C105 C106 . . 120.2(5) ?
C104 C105 H105 . . 119.9 ?
C106 C105 H105 . . 119.9 ?
C107 C106 C105 . . 120.4(6) ?
C107 C106 H106 . . 119.8 ?
C105 C106 H106 . . 119.8 ?
C108 C107 C106 . . 120.3(6) ?
C108 C107 H107 . . 119.9 ?
C106 C107 H107 . . 119.9 ?
C107 C108 C109 . . 119.8(6) ?
C107 C108 H108 . . 120.1 ?
C109 C108 H108 . . 120.1 ?
C104 C109 C108 . . 121.4(5) ?
C104 C109 H109 . . 119.3 ?
C108 C109 H109 . . 119.3 ?
O4 C110 C111 . . 121.3(4) ?
O4 C110 C103 . . 120.1(4) ?
C111 C110 C103 . . 118.7(4) ?
C116 C111 C112 . . 118.0(4) ?
C116 C111 C110 . . 123.6(4) ?
C112 C111 C110 . . 118.4(4) ?
C113 C112 C111 . . 120.9(5) ?
C113 C112 H112 . . 119.5 ?
C111 C112 H112 . . 119.5 ?
C114 C113 C112 . . 119.2(5) ?
C114 C113 H113 . . 120.4 ?
C112 C113 H113 . . 120.4 ?
C115 C114 C113 . . 121.5(5) ?
C115 C114 Cl4 . . 119.0(4) ?
C113 C114 Cl4 . . 119.5(4) ?
C114 C115 C116 . . 119.3(5) ?
C114 C115 H115 . . 120.3 ?
C116 C115 H115 . . 120.3 ?
C115 C116 C111 . . 121.0(4) ?
C115 C116 H116 . . 119.5 ?
C111 C116 H116 . . 119.5 ?

loop_
_geom_bond_atom_site_label_1
_geom_bond_atom_site_label_2
_geom_bond_site_symmetry_2
_geom_bond_distance
_geom_bond_publ_flag
S1 C1 . 1.770(4) ?
S1 C16 . 1.807(4) ?
S2 C30 . 1.763(4) ?
S2 C45 . 1.809(4) ?
S3 C59 . 1.769(4) ?
S3 C74 . 1.805(4) ?
S4 C88 . 1.769(4) ?
S4 C103 . 1.806(4) ?
Cl1 C27 . 1.740(5) ?
Cl2 C56 . 1.728(5) ?
Cl3 C85 . 1.735(5) ?
Cl4 C114 . 1.735(5) ?
O1 C23 . 1.217(5) ?
O2 C52 . 1.217(5) ?
O3 C81 . 1.214(5) ?
O4 C110 . 1.218(5) ?
N1 C1 . 1.310(5) ?
N1 C2 . 1.383(5) ?
N2 C30 . 1.311(5) ?
N2 C31 . 1.389(5) ?
N3 C59 . 1.309(5) ?
N3 C60 . 1.380(5) ?
N4 C88 . 1.322(5) ?
N4 C89 . 1.380(5) ?
C1 C8 . 1.430(5) ?
C2 C3 . 1.364(6) ?
C2 C10 . 1.475(6) ?
C3 C9 . 1.419(6) ?
C3 H3 . 0.9300 ?
C4 C5 . 1.351(7) ?
C4 C9 . 1.418(6) ?
C4 H4 . 0.9300 ?
C5 C6 . 1.412(7) ?
C5 H5 . 0.9300 ?
C6 C7 . 1.355(6) ?
C6 H6 . 0.9300 ?
C7 C8 . 1.408(6) ?
C7 H7 . 0.9300 ?
C8 C9 . 1.406(6) ?
C10 C11 . 1.382(6) ?
C10 C15 . 1.388(6) ?
C11 C12 . 1.387(7) ?
C11 H11 . 0.9300 ?
C12 C13 . 1.355(7) ?
C12 H12 . 0.9300 ?
C13 C14 . 1.355(7) ?
C13 H13 . 0.9300 ?
C14 C15 . 1.386(7) ?
C14 H14 . 0.9300 ?
C15 H15 . 0.9300 ?
C16 C17 . 1.522(5) ?
C16 C23 . 1.534(6) ?
C16 H16 . 0.9800 ?
C17 C22 . 1.377(6) ?
C17 C18 . 1.382(6) ?
C18 C19 . 1.389(7) ?
C18 H18 . 0.9300 ?
C19 C20 . 1.365(8) ?
C19 H19 . 0.9300 ?
C20 C21 . 1.358(8) ?
C20 H20 . 0.9300 ?
C21 C22 . 1.378(7) ?
C21 H21 . 0.9300 ?
C22 H22 . 0.9300 ?
C23 C24 . 1.482(6) ?
C24 C25 . 1.378(6) ?
C24 C29 . 1.386(6) ?
C25 C26 . 1.390(6) ?
C25 H25 . 0.9300 ?
C26 C27 . 1.359(7) ?
C26 H26 . 0.9300 ?
C27 C28 . 1.374(7) ?
C28 C29 . 1.379(6) ?
C28 H28 . 0.9300 ?
C29 H29 . 0.9300 ?
C30 C37 . 1.430(6) ?
C31 C32 . 1.369(6) ?
C31 C39 . 1.473(6) ?
C32 C38 . 1.405(6) ?
C32 H32 . 0.9300 ?
C33 C34 . 1.350(7) ?
C33 C38 . 1.406(6) ?
C33 H33 . 0.9300 ?
C34 C35 . 1.401(7) ?
C34 H34 . 0.9300 ?
C35 C36 . 1.369(6) ?
C35 H35 . 0.9300 ?
C36 C37 . 1.409(6) ?
C36 H36 . 0.9300 ?
C37 C38 . 1.412(6) ?
C39 C44 . 1.374(6) ?
C39 C40 . 1.391(6) ?
C40 C41 . 1.367(7) ?
C40 H40 . 0.9300 ?
C41 C42 . 1.379(7) ?
C41 H41 . 0.9300 ?
C42 C43 . 1.375(6) ?
C42 H42 . 0.9300 ?
C43 C44 . 1.377(6) ?
C43 H43 . 0.9300 ?
C44 H44 . 0.9300 ?
C45 C46 . 1.518(5) ?
C45 C52 . 1.519(6) ?
C45 H45 . 0.9800 ?
C46 C51 . 1.382(6) ?
C46 C47 . 1.385(6) ?
C47 C48 . 1.391(7) ?
C47 H47 . 0.9300 ?
C48 C49 . 1.372(8) ?
C48 H48 . 0.9300 ?
C49 C50 . 1.359(8) ?
C49 H49 . 0.9300 ?
C50 C51 . 1.373(7) ?
C50 H50 . 0.9300 ?
C51 H51 . 0.9300 ?
C52 C53 . 1.487(6) ?
C53 C58 . 1.380(6) ?
C53 C54 . 1.384(5) ?
C54 C55 . 1.382(6) ?
C54 H54 . 0.9300 ?
C55 C56 . 1.367(6) ?
C55 H55 . 0.9300 ?
C56 C57 . 1.379(6) ?
C57 C58 . 1.390(6) ?
C57 H57 . 0.9300 ?
C58 H58 . 0.9300 ?
C59 C66 . 1.428(6) ?
C60 C61 . 1.359(6) ?
C60 C68 . 1.488(6) ?
C61 C67 . 1.413(6) ?
C61 H61 . 0.9300 ?
C62 C63 . 1.357(7) ?
C62 C67 . 1.407(6) ?
C62 H62 . 0.9300 ?
C63 C64 . 1.386(7) ?
C63 H63 . 0.9300 ?
C64 C65 . 1.360(6) ?
C64 H64 . 0.9300 ?
C65 C66 . 1.407(6) ?
C65 H65 . 0.9300 ?
C66 C67 . 1.416(6) ?
C68 C73 . 1.380(6) ?
C68 C69 . 1.385(6) ?
C69 C70 . 1.382(7) ?
C69 H69 . 0.9300 ?
C70 C71 . 1.361(7) ?
C70 H70 . 0.9300 ?
C71 C72 . 1.371(6) ?
C71 H71 . 0.9300 ?
C72 C73 . 1.370(6) ?
C72 H72 . 0.9300 ?
C73 H73 . 0.9300 ?
C74 C81 . 1.517(6) ?
C74 C75 . 1.515(6) ?
C74 H74 . 0.9800 ?
C75 C76 . 1.372(6) ?
C75 C80 . 1.384(6) ?
C76 C77 . 1.387(7) ?
C76 H76 . 0.9300 ?
C77 C78 . 1.337(8) ?
C77 H77 . 0.9300 ?
C78 C79 . 1.366(8) ?
C78 H78 . 0.9300 ?
C79 C80 . 1.394(7) ?
C79 H79 . 0.9300 ?
C80 H80 . 0.9300 ?
C81 C82 . 1.496(6) ?
C82 C87 . 1.375(6) ?
C82 C83 . 1.386(6) ?
C83 C84 . 1.371(6) ?
C83 H83 . 0.9300 ?
C84 C85 . 1.367(7) ?
C84 H84 . 0.9300 ?
C85 C86 . 1.362(6) ?
C86 C87 . 1.394(6) ?
C86 H86 . 0.9300 ?
C87 H87 . 0.9300 ?
C88 C95 . 1.429(6) ?
C89 C90 . 1.373(6) ?
C89 C97 . 1.470(6) ?
C90 C96 . 1.402(6) ?
C90 H90 . 0.9300 ?
C91 C92 . 1.346(7) ?
C91 C96 . 1.415(6) ?
C91 H91 . 0.9300 ?
C92 C93 . 1.400(7) ?
C92 H92 . 0.9300 ?
C93 C94 . 1.373(6) ?
C93 H93 . 0.9300 ?
C94 C95 . 1.397(6) ?
C94 H94 . 0.9300 ?
C95 C96 . 1.410(6) ?
C97 C102 . 1.383(6) ?
C97 C98 . 1.395(6) ?
C98 C99 . 1.388(7) ?
C98 H98 . 0.9300 ?
C99 C100 . 1.389(8) ?
C99 H99 . 0.9300 ?
C100 C101 . 1.368(8) ?
C100 H100 . 0.9300 ?
C101 C102 . 1.363(7) ?
C101 H101 . 0.9300 ?
C102 H102 . 0.9300 ?
C103 C104 . 1.516(6) ?
C103 C110 . 1.537(6) ?
C103 H103 . 0.9800 ?
C104 C109 . 1.379(6) ?
C104 C105 . 1.385(6) ?
C105 C106 . 1.395(7) ?
C105 H105 . 0.9300 ?
C106 C107 . 1.358(8) ?
C106 H106 . 0.9300 ?
C107 C108 . 1.360(8) ?
C107 H107 . 0.9300 ?
C108 C109 . 1.385(7) ?
C108 H108 . 0.9300 ?
C109 H109 . 0.9300 ?
C110 C111 . 1.475(6) ?
C111 C116 . 1.388(6) ?
C111 C112 . 1.392(6) ?
C112 C113 . 1.375(6) ?
C112 H112 . 0.9300 ?
C113 C114 . 1.368(6) ?
C113 H113 . 0.9300 ?
C114 C115 . 1.362(6) ?
C115 C116 . 1.376(6) ?
C115 H115 . 0.9300 ?
C116 H116 . 0.9300 ?

loop_
_geom_torsion_atom_site_label_1
_geom_torsion_atom_site_label_2
_geom_torsion_atom_site_label_3
_geom_torsion_atom_site_label_4
_geom_torsion_site_symmetry_1
_geom_torsion_site_symmetry_2
_geom_torsion_site_symmetry_3
_geom_torsion_site_symmetry_4
_geom_torsion
_geom_torsion_publ_flag
C2 N1 C1 C8 . . . . 3.4(6) ?
C2 N1 C1 S1 . . . . -176.2(3) ?
C16 S1 C1 N1 . . . . -1.2(4) ?
C16 S1 C1 C8 . . . . 179.2(3) ?
C1 N1 C2 C3 . . . . -2.4(6) ?
C1 N1 C2 C10 . . . . 178.4(4) ?
N1 C2 C3 C9 . . . . 0.6(7) ?
C10 C2 C3 C9 . . . . 179.7(4) ?
C9 C4 C5 C6 . . . . 0.7(8) ?
C4 C5 C6 C7 . . . . -0.8(8) ?
C5 C6 C7 C8 . . . . 0.6(8) ?
C6 C7 C8 C9 . . . . -0.5(7) ?
C6 C7 C8 C1 . . . . -179.8(4) ?
N1 C1 C8 C7 . . . . 177.0(4) ?
S1 C1 C8 C7 . . . . -3.4(6) ?
N1 C1 C8 C9 . . . . -2.4(6) ?
S1 C1 C8 C9 . . . . 177.2(3) ?
C7 C8 C9 C3 . . . . -179.0(4) ?
C1 C8 C9 C3 . . . . 0.4(6) ?
C7 C8 C9 C4 . . . . 0.4(6) ?
C1 C8 C9 C4 . . . . 179.8(4) ?
C2 C3 C9 C8 . . . . 0.4(6) ?
C2 C3 C9 C4 . . . . -179.0(4) ?
C5 C4 C9 C8 . . . . -0.6(7) ?
C5 C4 C9 C3 . . . . 178.9(5) ?
C3 C2 C10 C11 . . . . 34.8(7) ?
N1 C2 C10 C11 . . . . -146.1(4) ?
C3 C2 C10 C15 . . . . -146.7(5) ?
N1 C2 C10 C15 . . . . 32.4(6) ?
C15 C10 C11 C12 . . . . 2.6(7) ?
C2 C10 C11 C12 . . . . -178.9(4) ?
C10 C11 C12 C13 . . . . -1.0(8) ?
C11 C12 C13 C14 . . . . -0.6(8) ?
C12 C13 C14 C15 . . . . 0.5(8) ?
C13 C14 C15 C10 . . . . 1.1(8) ?
C11 C10 C15 C14 . . . . -2.6(7) ?
C2 C10 C15 C14 . . . . 178.8(4) ?
C1 S1 C16 C17 . . . . 163.3(3) ?
C1 S1 C16 C23 . . . . -74.8(3) ?
C23 C16 C17 C22 . . . . -31.6(6) ?
S1 C16 C17 C22 . . . . 89.8(5) ?
C23 C16 C17 C18 . . . . 152.3(4) ?
S1 C16 C17 C18 . . . . -86.3(4) ?
C22 C17 C18 C19 . . . . 0.3(7) ?
C16 C17 C18 C19 . . . . 176.5(4) ?
C17 C18 C19 C20 . . . . -0.7(8) ?
C18 C19 C20 C21 . . . . 1.6(9) ?
C19 C20 C21 C22 . . . . -2.1(10) ?
C20 C21 C22 C17 . . . . 1.8(9) ?
C18 C17 C22 C21 . . . . -0.8(8) ?
C16 C17 C22 C21 . . . . -177.0(5) ?
C17 C16 C23 O1 . . . . 85.8(5) ?
S1 C16 C23 O1 . . . . -31.8(5) ?
C17 C16 C23 C24 . . . . -93.8(4) ?
S1 C16 C23 C24 . . . . 148.6(3) ?
O1 C23 C24 C25 . . . . -168.1(4) ?
C16 C23 C24 C25 . . . . 11.5(6) ?
O1 C23 C24 C29 . . . . 14.7(6) ?
C16 C23 C24 C29 . . . . -165.7(4) ?
C29 C24 C25 C26 . . . . 0.9(7) ?
C23 C24 C25 C26 . . . . -176.3(4) ?
C24 C25 C26 C27 . . . . 0.3(8) ?
C25 C26 C27 C28 . . . . -0.5(8) ?
C25 C26 C27 Cl1 . . . . 177.1(4) ?
C26 C27 C28 C29 . . . . -0.5(8) ?
Cl1 C27 C28 C29 . . . . -178.1(4) ?
C27 C28 C29 C24 . . . . 1.7(7) ?
C25 C24 C29 C28 . . . . -1.9(7) ?
C23 C24 C29 C28 . . . . 175.4(4) ?
C31 N2 C30 C37 . . . . -2.3(6) ?
C31 N2 C30 S2 . . . . 175.9(3) ?
C45 S2 C30 N2 . . . . 1.8(4) ?
C45 S2 C30 C37 . . . . -179.8(3) ?
C30 N2 C31 C32 . . . . 2.0(6) ?
C30 N2 C31 C39 . . . . -179.1(4) ?
N2 C31 C32 C38 . . . . -0.5(7) ?
C39 C31 C32 C38 . . . . -179.4(4) ?
C38 C33 C34 C35 . . . . -0.3(8) ?
C33 C34 C35 C36 . . . . 0.1(8) ?
C34 C35 C36 C37 . . . . -0.1(8) ?
C35 C36 C37 C38 . . . . 0.3(7) ?
C35 C36 C37 C30 . . . . 179.2(4) ?
N2 C30 C37 C36 . . . . -177.8(4) ?
S2 C30 C37 C36 . . . . 3.9(6) ?
N2 C30 C37 C38 . . . . 1.2(6) ?
S2 C30 C37 C38 . . . . -177.1(3) ?
C34 C33 C38 C32 . . . . -179.3(5) ?
C34 C33 C38 C37 . . . . 0.6(7) ?
C31 C32 C38 C33 . . . . 179.2(4) ?
C31 C32 C38 C37 . . . . -0.6(7) ?
C36 C37 C38 C33 . . . . -0.5(7) ?
C30 C37 C38 C33 . . . . -179.5(4) ?
C36 C37 C38 C32 . . . . 179.3(4) ?
C30 C37 C38 C32 . . . . 0.4(6) ?
C32 C31 C39 C44 . . . . 155.4(5) ?
N2 C31 C39 C44 . . . . -23.5(6) ?
C32 C31 C39 C40 . . . . -26.7(7) ?
N2 C31 C39 C40 . . . . 154.4(4) ?
C44 C39 C40 C41 . . . . -2.7(8) ?
C31 C39 C40 C41 . . . . 179.3(5) ?
C39 C40 C41 C42 . . . . 1.4(9) ?
C40 C41 C42 C43 . . . . 0.0(9) ?
C41 C42 C43 C44 . . . . 0.1(8) ?
C40 C39 C44 C43 . . . . 2.7(7) ?
C31 C39 C44 C43 . . . . -179.2(4) ?
C42 C43 C44 C39 . . . . -1.5(8) ?
C30 S2 C45 C46 . . . . -162.6(3) ?
C30 S2 C45 C52 . . . . 75.8(3) ?
C52 C45 C46 C51 . . . . 32.9(6) ?
S2 C45 C46 C51 . . . . -88.9(5) ?
C52 C45 C46 C47 . . . . -150.8(4) ?
S2 C45 C46 C47 . . . . 87.4(4) ?
C51 C46 C47 C48 . . . . -0.8(7) ?
C45 C46 C47 C48 . . . . -177.2(4) ?
C46 C47 C48 C49 . . . . 0.6(8) ?
C47 C48 C49 C50 . . . . 0.1(9) ?
C48 C49 C50 C51 . . . . -0.6(9) ?
C49 C50 C51 C46 . . . . 0.4(9) ?
C47 C46 C51 C50 . . . . 0.3(8) ?
C45 C46 C51 C50 . . . . 176.6(5) ?
C46 C45 C52 O2 . . . . -87.7(5) ?
S2 C45 C52 O2 . . . . 30.5(5) ?
C46 C45 C52 C53 . . . . 92.7(4) ?
S2 C45 C52 C53 . . . . -149.2(3) ?
O2 C52 C53 C58 . . . . -14.9(6) ?
C45 C52 C53 C58 . . . . 164.8(4) ?
O2 C52 C53 C54 . . . . 167.9(4) ?
C45 C52 C53 C54 . . . . -12.4(6) ?
C58 C53 C54 C55 . . . . -1.7(7) ?
C52 C53 C54 C55 . . . . 175.5(4) ?
C53 C54 C55 C56 . . . . -0.1(7) ?
C54 C55 C56 C57 . . . . 1.8(7) ?
C54 C55 C56 Cl2 . . . . -177.2(4) ?
C55 C56 C57 C58 . . . . -1.6(7) ?
Cl2 C56 C57 C58 . . . . 177.4(4) ?
C54 C53 C58 C57 . . . . 1.9(7) ?
C52 C53 C58 C57 . . . . -175.4(4) ?
C56 C57 C58 C53 . . . . -0.3(7) ?
C60 N3 C59 C66 . . . . 2.4(6) ?
C60 N3 C59 S3 . . . . -176.2(3) ?
C74 S3 C59 N3 . . . . -2.1(4) ?
C74 S3 C59 C66 . . . . 179.2(3) ?
C59 N3 C60 C61 . . . . -1.2(6) ?
C59 N3 C60 C68 . . . . 179.5(4) ?
N3 C60 C61 C67 . . . . -0.3(7) ?
C68 C60 C61 C67 . . . . 178.8(4) ?
C67 C62 C63 C64 . . . . 0.0(8) ?
C62 C63 C64 C65 . . . . 1.5(8) ?
C63 C64 C65 C66 . . . . -1.4(8) ?
C64 C65 C66 C67 . . . . -0.2(7) ?
C64 C65 C66 C59 . . . . -179.2(5) ?
N3 C59 C66 C65 . . . . 177.2(4) ?
S3 C59 C66 C65 . . . . -4.1(6) ?
N3 C59 C66 C67 . . . . -1.8(6) ?
S3 C59 C66 C67 . . . . 176.8(3) ?
C63 C62 C67 C61 . . . . 179.1(5) ?
C63 C62 C67 C66 . . . . -1.6(7) ?
C60 C61 C67 C62 . . . . -179.9(4) ?
C60 C61 C67 C66 . . . . 0.9(7) ?
C65 C66 C67 C62 . . . . 1.7(6) ?
C59 C66 C67 C62 . . . . -179.2(4) ?
C65 C66 C67 C61 . . . . -179.0(4) ?
C59 C66 C67 C61 . . . . 0.1(6) ?
C61 C60 C68 C73 . . . . -158.9(4) ?
N3 C60 C68 C73 . . . . 20.3(6) ?
C61 C60 C68 C69 . . . . 22.7(7) ?
N3 C60 C68 C69 . . . . -158.1(4) ?
C73 C68 C69 C70 . . . . 2.3(8) ?
C60 C68 C69 C70 . . . . -179.2(5) ?
C68 C69 C70 C71 . . . . -1.6(9) ?
C69 C70 C71 C72 . . . . -0.1(8) ?
C70 C71 C72 C73 . . . . 1.0(8) ?
C71 C72 C73 C68 . . . . -0.2(7) ?
C69 C68 C73 C72 . . . . -1.4(7) ?
C60 C68 C73 C72 . . . . -179.9(4) ?
C59 S3 C74 C81 . . . . -75.1(3) ?
C59 S3 C74 C75 . . . . 162.9(3) ?
C81 C74 C75 C76 . . . . -30.6(6) ?
S3 C74 C75 C76 . . . . 91.1(5) ?
C81 C74 C75 C80 . . . . 152.6(4) ?
S3 C74 C75 C80 . . . . -85.7(4) ?
C80 C75 C76 C77 . . . . 1.5(8) ?
C74 C75 C76 C77 . . . . -175.4(5) ?
C75 C76 C77 C78 . . . . -2.3(10) ?
C76 C77 C78 C79 . . . . 2.5(10) ?
C77 C78 C79 C80 . . . . -2.0(9) ?
C76 C75 C80 C79 . . . . -1.0(7) ?
C74 C75 C80 C79 . . . . 175.9(4) ?
C78 C79 C80 C75 . . . . 1.3(8) ?
C75 C74 C81 O3 . . . . 85.2(5) ?
S3 C74 C81 O3 . . . . -32.9(5) ?
C75 C74 C81 C82 . . . . -94.6(4) ?
S3 C74 C81 C82 . . . . 147.3(3) ?
O3 C81 C82 C87 . . . . 16.5(6) ?
C74 C81 C82 C87 . . . . -163.6(4) ?
O3 C81 C82 C83 . . . . -165.9(4) ?
C74 C81 C82 C83 . . . . 14.0(6) ?
C87 C82 C83 C84 . . . . 1.1(6) ?
C81 C82 C83 C84 . . . . -176.5(4) ?
C82 C83 C84 C85 . . . . 1.1(7) ?
C83 C84 C85 C86 . . . . -2.5(8) ?
C83 C84 C85 Cl3 . . . . 176.8(4) ?
C84 C85 C86 C87 . . . . 1.6(7) ?
Cl3 C85 C86 C87 . . . . -177.7(4) ?
C83 C82 C87 C86 . . . . -2.0(6) ?
C81 C82 C87 C86 . . . . 175.7(4) ?
C85 C86 C87 C82 . . . . 0.7(7) ?
C89 N4 C88 C95 . . . . -2.7(6) ?
C89 N4 C88 S4 . . . . 175.6(3) ?
C103 S4 C88 N4 . . . . 1.5(4) ?
C103 S4 C88 C95 . . . . 179.9(3) ?
C88 N4 C89 C90 . . . . 2.3(6) ?
C88 N4 C89 C97 . . . . -178.2(4) ?
N4 C89 C90 C96 . . . . -0.7(7) ?
C97 C89 C90 C96 . . . . 179.8(4) ?
C96 C91 C92 C93 . . . . 0.0(8) ?
C91 C92 C93 C94 . . . . -0.4(8) ?
C92 C93 C94 C95 . . . . 0.6(8) ?
C93 C94 C95 C96 . . . . -0.4(7) ?
C93 C94 C95 C88 . . . . 179.2(4) ?
N4 C88 C95 C94 . . . . -178.3(4) ?
S4 C88 C95 C94 . . . . 3.4(6) ?
N4 C88 C95 C96 . . . . 1.4(6) ?
S4 C88 C95 C96 . . . . -176.9(3) ?
C89 C90 C96 C95 . . . . -0.6(7) ?
C89 C90 C96 C91 . . . . 179.3(4) ?
C94 C95 C96 C90 . . . . 180.0(4) ?
C88 C95 C96 C90 . . . . 0.3(6) ?
C94 C95 C96 C91 . . . . 0.1(6) ?
C88 C95 C96 C91 . . . . -179.6(4) ?
C92 C91 C96 C90 . . . . -179.8(5) ?
C92 C91 C96 C95 . . . . 0.1(7) ?
C90 C89 C97 C102 . . . . 144.5(5) ?
N4 C89 C97 C102 . . . . -35.0(6) ?
C90 C89 C97 C98 . . . . -36.2(7) ?
N4 C89 C97 C98 . . . . 144.3(4) ?
C102 C97 C98 C99 . . . . -1.0(7) ?
C89 C97 C98 C99 . . . . 179.7(4) ?
C97 C98 C99 C100 . . . . -0.7(8) ?
C98 C99 C100 C101 . . . . 1.8(8) ?
C99 C100 C101 C102 . . . . -1.1(8) ?
C100 C101 C102 C97 . . . . -0.8(8) ?
C98 C97 C102 C101 . . . . 1.8(7) ?
C89 C97 C102 C101 . . . . -178.9(5) ?
C88 S4 C103 C104 . . . . -162.9(3) ?
C88 S4 C103 C110 . . . . 75.3(3) ?
C110 C103 C104 C109 . . . . 33.8(6) ?
S4 C103 C104 C109 . . . . -87.9(5) ?
C110 C103 C104 C105 . . . . -150.4(4) ?
S4 C103 C104 C105 . . . . 88.0(4) ?
C109 C104 C105 C106 . . . . -0.5(7) ?
C103 C104 C105 C106 . . . . -176.6(4) ?
C104 C105 C106 C107 . . . . 0.1(8) ?
C105 C106 C107 C108 . . . . 0.7(9) ?
C106 C107 C108 C109 . . . . -1.1(10) ?
C105 C104 C109 C108 . . . . 0.2(8) ?
C103 C104 C109 C108 . . . . 176.1(5) ?
C107 C108 C109 C104 . . . . 0.7(9) ?
C104 C103 C110 O4 . . . . -87.2(5) ?
S4 C103 C110 O4 . . . . 31.0(5) ?
C104 C103 C110 C111 . . . . 92.7(4) ?
S4 C103 C110 C111 . . . . -149.1(3) ?
O4 C110 C111 C116 . . . . 168.7(4) ?
C103 C110 C111 C116 . . . . -11.1(6) ?
O4 C110 C111 C112 . . . . -13.2(6) ?
C103 C110 C111 C112 . . . . 166.9(4) ?
C116 C111 C112 C113 . . . . 2.4(7) ?
C110 C111 C112 C113 . . . . -175.8(4) ?
C111 C112 C113 C114 . . . . -0.9(8) ?
C112 C113 C114 C115 . . . . -1.0(8) ?
C112 C113 C114 Cl4 . . . . 176.5(4) ?
C113 C114 C115 C116 . . . . 1.2(8) ?
Cl4 C114 C115 C116 . . . . -176.3(4) ?
C114 C115 C116 C111 . . . . 0.4(8) ?
C112 C111 C116 C115 . . . . -2.2(7) ?
C110 C111 C116 C115 . . . . 175.9(4) ?
